data_4071004
loop_
_publ_author_name
'Paredes, Paloma'
'D\'iez, Josefina'
'Gamasa, M. Pilar'

_publ_section_title
;
 Synthesis of Enantiopure Iridium(I) and Iridium(III) Pybox Complexes and
 Their Application in the Asymmetric Transfer Hydrogenation of
 Ketones&#x2020;
;
_journal_issue 11
_journal_name_full Organometallics
_journal_page_first 2597
_journal_paper_doi 10.1021/om7011997
_journal_volume 27
_journal_year 2008
_chemical_absolute_configuration ad
_chemical_compound_source synthesis
_chemical_formula_moiety 'C20 H28 Cl F6 Ir N3 O2 P'
_chemical_formula_sum 'C20 H28 Cl F6 Ir N3 O2 P'
_chemical_formula_weight 715.07
_chemical_name_systematic
;
 ?
;
_space_group_IT_number 4
_symmetry_cell_setting monoclinic
_symmetry_space_group_name_Hall 'P 2yb'
_symmetry_space_group_name_H-M 'P 1 21 1'
_atom_sites_solution_hydrogens geom
_atom_sites_solution_primary direct
_atom_sites_solution_secondary difmap
_audit_creation_method SHELXL-97
_cell_angle_alpha 90.00
_cell_angle_beta 91.441(5)
_cell_angle_gamma 90.00
_cell_formula_units_Z 2
_cell_length_a 8.2524(5)
_cell_length_b 16.0006(10)
_cell_length_c 9.4409(6)
_cell_measurement_reflns_used 2310
_cell_measurement_temperature 293(2)
_cell_volume 1246.21(13)
_computing_cell_refinement 'HKL Scalepack (Otwinowki & Minor 1997)'
_computing_data_collection 'Collet (Nonius BV, 1997-2000)'
_computing_data_reduction 'HKL Denzo and scalepack (Otwinowski & Minor 1997)'
_computing_molecular_graphics 'PLATON (Spek, 2003)'
_computing_publication_material 'SHELXL-97 (Sheldrick, 1997)'
_computing_structure_refinement 'SHELXL-97 (Sheldrick, 1997)'
_computing_structure_solution 'DIRDIF-99 (Beurskens, 1999)'
_diffrn_ambient_temperature 293(2)
_diffrn_detector_area_resol_mean 9
_diffrn_measured_fraction_theta_full 0.996
_diffrn_measured_fraction_theta_max 0.996
_diffrn_measurement_device_type KappaCCD
_diffrn_measurement_method '\f and \w scan'
_diffrn_radiation_monochromator graphite
_diffrn_radiation_source 'fine-focus sealed tube'
_diffrn_radiation_type CuK\a
_diffrn_radiation_wavelength 1.54180
_diffrn_reflns_av_R_equivalents 0.051
_diffrn_reflns_av_sigmaI/netI 0.0398
_diffrn_reflns_limit_h_max 9
_diffrn_reflns_limit_h_min -9
_diffrn_reflns_limit_k_max 19
_diffrn_reflns_limit_k_min -19
_diffrn_reflns_limit_l_max 11
_diffrn_reflns_limit_l_min -11
_diffrn_reflns_number 15363
_diffrn_reflns_theta_full 69.53
_diffrn_reflns_theta_max 69.53
_diffrn_reflns_theta_min 4.69
_diffrn_standards_number 0
_exptl_absorpt_coefficient_mu 12.590
_exptl_absorpt_correction_T_max 0.389
_exptl_absorpt_correction_T_min 0.355
_exptl_absorpt_correction_type empirical
_exptl_absorpt_process_details 'XABS2 (Parkin, Moezzi, & Hope, 1995)'
_exptl_crystal_colour Red
_exptl_crystal_density_diffrn 1.906
_exptl_crystal_density_method 'not measured'
_exptl_crystal_description Prismatic
_exptl_crystal_F_000 696
_exptl_crystal_size_max 0.1
_exptl_crystal_size_mid 0.1
_exptl_crystal_size_min 0.075
_refine_diff_density_max 0.732
_refine_diff_density_min -0.605
_refine_diff_density_rms 0.091
_refine_ls_abs_structure_details 'Flack H D (1983), Acta Cryst. A39, 876-881'
_refine_ls_abs_structure_Flack -0.015(12)
_refine_ls_extinction_method none
_refine_ls_goodness_of_fit_ref 1.074
_refine_ls_hydrogen_treatment mixed
_refine_ls_matrix_type full
_refine_ls_number_parameters 307
_refine_ls_number_reflns 4477
_refine_ls_number_restraints 1
_refine_ls_restrained_S_all 1.074
_refine_ls_R_factor_all 0.0339
_refine_ls_R_factor_gt 0.0311
_refine_ls_shift/su_max 0.001
_refine_ls_shift/su_mean 0.000
_refine_ls_structure_factor_coef Fsqd
_refine_ls_weighting_details 'calc w=1/[\s^2^(Fo^2^)+(0.0230P)^2^+1.8501P] where P=(Fo^2^+2Fc^2^)/3'
_refine_ls_weighting_scheme calc
_refine_ls_wR_factor_gt 0.0698
_refine_ls_wR_factor_ref 0.0712
_reflns_number_gt 4226
_reflns_number_total 4477
_reflns_threshold_expression >2sigma(I)
_cod_data_source_file om7011997-file004.cif
_cod_data_source_block 10
_cod_depositor_comments
;
The following automatic conversions were performed:

'_symmetry_cell_setting' value 'Monoclinic' changed to 'monoclinic'
according to /home/saulius/struct/CIF-dictionaries/cif_core.dic
dictionary named 'cif_core.dic' version 2.4.1 from
2010-06-29.

'_exptl_absorpt_correction_type' value 'Empirical'
changed to 'empirical' according to
/home/saulius/struct/CIF-dictionaries/cif_core.dic dictionary named
'cif_core.dic' version 2.4.1 from 2010-06-29.

Automatic conversion script
Id: cif_fix_values 1715 2011-07-08 13:25:40Z adriana 
;
_cod_original_sg_symbol_H-M 'P 21'
_cod_database_code 4071004

loop_
_symmetry_equiv_pos_as_xyz
'x, y, z'
'-x, y+1/2, -z'

loop_
_atom_site_label
_atom_site_type_symbol
_atom_site_fract_x
_atom_site_fract_y
_atom_site_fract_z
_atom_site_U_iso_or_equiv
_atom_site_adp_type
_atom_site_occupancy
_atom_site_symmetry_multiplicity
_atom_site_calc_flag
_atom_site_refinement_flags
C1 C -0.0192(8) 0.4890(11) 0.7757(9) 0.083(2) Uani 1 1 d .
H1A H -0.0198 0.4490 0.8472 0.099 Uiso 1 1 calc R
H1B H -0.0453 0.4738 0.6828 0.099 Uiso 1 1 calc R
C2 C 0.0216(13) 0.5732(8) 0.8083(14) 0.104(4) Uani 1 1 d .
H2 H 0.0199 0.6099 0.7320 0.125 Uiso 1 1 calc R
C3 C 0.0605(12) 0.6054(6) 0.9288(13) 0.090(3) Uani 1 1 d .
H3A H 0.0646 0.5720 1.0096 0.108 Uiso 1 1 calc R
H3B H 0.0847 0.6620 0.9355 0.108 Uiso 1 1 calc R
C4 C 0.4753(11) 0.6532(6) 0.6906(13) 0.072(3) Uani 1 1 d .
H4 H 0.4235 0.6652 0.7807 0.086 Uiso 1 1 calc R
C5 C 0.4916(13) 0.7353(6) 0.6121(12) 0.092(3) Uani 1 1 d .
H5A H 0.3858 0.7568 0.5883 0.139 Uiso 1 1 calc R
H5B H 0.5504 0.7264 0.5270 0.139 Uiso 1 1 calc R
H5C H 0.5490 0.7748 0.6713 0.139 Uiso 1 1 calc R
C6 C 0.6439(9) 0.6177(6) 0.7253(10) 0.073(2) Uani 1 1 d .
H6A H 0.7071 0.6588 0.7762 0.110 Uiso 1 1 calc R
H6B H 0.6965 0.6037 0.6389 0.110 Uiso 1 1 calc R
H6C H 0.6338 0.5685 0.7825 0.110 Uiso 1 1 calc R
C7 C 0.3667(9) 0.5906(5) 0.6091(8) 0.0605(19) Uani 1 1 d .
H7 H 0.2644 0.6173 0.5798 0.073 Uiso 1 1 calc R
C8 C 0.4407(13) 0.5470(7) 0.4846(10) 0.081(3) Uani 1 1 d .
H8A H 0.3610 0.5398 0.4083 0.097 Uiso 1 1 calc R
H8B H 0.5312 0.5789 0.4494 0.097 Uiso 1 1 calc R
C9 C 0.4180(9) 0.4547(5) 0.6602(8) 0.0562(18) Uani 1 1 d .
C10 C 0.4280(8) 0.3789(5) 0.7453(7) 0.0521(16) Uani 1 1 d .
C11 C 0.5208(10) 0.3096(5) 0.7291(9) 0.059(2) Uani 1 1 d .
H11 H 0.5913 0.3054 0.6541 0.070 Uiso 1 1 calc R
C12 C 0.5079(10) 0.2450(5) 0.8274(9) 0.065(2) Uani 1 1 d .
H12 H 0.5720 0.1974 0.8199 0.078 Uiso 1 1 calc R
C13 C 0.3986(9) 0.2520(5) 0.9367(8) 0.0579(18) Uani 1 1 d .
H13 H 0.3844 0.2082 1.0000 0.069 Uiso 1 1 calc R
C14 C 0.3134(8) 0.3236(4) 0.9490(8) 0.0502(15) Uani 1 1 d .
C15 C 0.2033(8) 0.3513(4) 1.0619(8) 0.0529(16) Uani 1 1 d .
C16 C 0.1027(15) 0.3594(7) 1.2760(13) 0.083(3) Uani 1 1 d .
H16A H 0.1777 0.3782 1.3501 0.100 Uiso 1 1 calc R
H16B H 0.0133 0.3304 1.3192 0.100 Uiso 1 1 calc R
C17 C 0.0402(9) 0.4342(5) 1.1854(8) 0.0565(17) Uani 1 1 d .
H17 H 0.0709 0.4866 1.2326 0.068 Uiso 1 1 calc R
C18 C -0.1419(9) 0.4329(5) 1.1583(8) 0.0594(18) Uani 1 1 d .
H18 H -0.1684 0.4793 1.0940 0.071 Uiso 1 1 calc R
C19 C -0.2307(11) 0.4490(6) 1.2981(10) 0.084(3) Uani 1 1 d .
H19A H -0.3456 0.4483 1.2800 0.126 Uiso 1 1 calc R
H19B H -0.1992 0.5026 1.3355 0.126 Uiso 1 1 calc R
H19C H -0.2023 0.4062 1.3655 0.126 Uiso 1 1 calc R
C20 C -0.2057(12) 0.3529(8) 1.0886(13) 0.103(4) Uani 1 1 d .
H20A H -0.1490 0.3430 1.0027 0.154 Uiso 1 1 calc R
H20B H -0.3194 0.3588 1.0671 0.154 Uiso 1 1 calc R
H20C H -0.1888 0.3067 1.1521 0.154 Uiso 1 1 calc R
Cl1 Cl 0.4420(2) 0.53112(12) 1.0356(2) 0.0642(5) Uani 1 1 d .
F1 F 0.9832(12) 0.6776(9) 0.5039(11) 0.217(6) Uani 1 1 d .
F2 F 1.1177(10) 0.7753(8) 0.4317(12) 0.187(5) Uani 1 1 d .
F3 F 0.8571(8) 0.7806(6) 0.3882(7) 0.129(3) Uani 1 1 d .
F4 F 1.0166(13) 0.7607(6) 0.2139(8) 0.162(4) Uani 1 1 d .
F5 F 0.8782(13) 0.6605(6) 0.2763(14) 0.209(5) Uani 1 1 d .
F6 F 1.1436(12) 0.6585(6) 0.3215(9) 0.153(4) Uani 1 1 d .
Ir1 Ir 0.21043(2) 0.49445(2) 0.88555(2) 0.04467(9) Uani 1 1 d .
N1 N 0.3348(7) 0.5175(3) 0.7028(6) 0.0524(16) Uani 1 1 d .
N2 N 0.3263(6) 0.3852(3) 0.8538(6) 0.0466(12) Uani 1 1 d .
N3 N 0.1361(7) 0.4239(4) 1.0560(6) 0.0520(13) Uani 1 1 d .
O1 O 0.4970(7) 0.4635(4) 0.5407(6) 0.0709(16) Uani 1 1 d .
O2 O 0.1839(7) 0.3052(3) 1.1763(6) 0.0678(14) Uani 1 1 d .
P1 P 0.9958(2) 0.71529(15) 0.3569(2) 0.0651(5) Uani 1 1 d .

loop_
_atom_site_aniso_label
_atom_site_aniso_U_11
_atom_site_aniso_U_22
_atom_site_aniso_U_33
_atom_site_aniso_U_23
_atom_site_aniso_U_13
_atom_site_aniso_U_12
C1 0.058(4) 0.103(8) 0.087(5) 0.002(9) -0.020(3) 0.023(7)
C2 0.085(7) 0.107(9) 0.119(9) 0.012(7) -0.005(6) 0.064(7)
C3 0.087(7) 0.061(5) 0.122(9) -0.011(6) -0.007(6) 0.047(5)
C4 0.052(5) 0.051(5) 0.112(8) 0.009(5) 0.007(5) 0.002(4)
C5 0.084(6) 0.086(7) 0.107(8) 0.026(6) 0.002(5) 0.003(5)
C6 0.052(4) 0.071(5) 0.096(7) 0.005(5) 0.003(4) 0.000(4)
C7 0.051(4) 0.068(5) 0.063(5) 0.025(4) 0.008(3) 0.016(4)
C8 0.083(6) 0.098(7) 0.062(6) 0.026(5) 0.003(5) 0.009(5)
C9 0.050(4) 0.070(5) 0.049(4) -0.001(3) 0.003(3) 0.011(4)
C10 0.052(4) 0.052(4) 0.052(4) -0.007(3) -0.003(3) 0.003(3)
C11 0.066(5) 0.060(5) 0.050(4) -0.022(4) 0.007(4) 0.018(4)
C12 0.076(5) 0.048(4) 0.069(5) -0.010(4) -0.003(4) 0.015(4)
C13 0.064(4) 0.048(4) 0.062(5) -0.005(3) -0.004(3) 0.003(3)
C14 0.051(4) 0.044(4) 0.055(4) -0.001(3) -0.006(3) 0.002(3)
C15 0.055(4) 0.048(4) 0.056(4) 0.004(3) 0.001(3) 0.004(3)
C16 0.086(6) 0.068(6) 0.095(8) 0.018(5) 0.013(5) 0.017(5)
C17 0.064(4) 0.055(4) 0.051(4) 0.000(3) 0.014(3) 0.005(3)
C18 0.056(4) 0.060(4) 0.063(5) -0.006(3) 0.016(3) 0.003(3)
C19 0.080(6) 0.085(6) 0.089(6) -0.004(5) 0.038(5) 0.001(5)
C20 0.083(7) 0.105(9) 0.121(9) -0.035(7) 0.024(6) -0.024(6)
Cl1 0.0710(11) 0.0600(10) 0.0609(11) -0.0033(8) -0.0122(8) -0.0050(8)
F1 0.168(8) 0.330(16) 0.156(8) 0.160(10) 0.055(7) 0.096(9)
F2 0.090(5) 0.227(11) 0.241(11) -0.102(9) -0.030(6) -0.015(6)
F3 0.103(4) 0.177(7) 0.105(5) -0.005(5) -0.002(4) 0.062(5)
F4 0.206(8) 0.182(9) 0.100(5) 0.063(5) 0.034(5) 0.053(7)
F5 0.196(9) 0.124(7) 0.299(14) -0.032(8) -0.129(10) -0.007(7)
F6 0.168(8) 0.179(9) 0.113(6) 0.004(6) 0.010(6) 0.095(7)
Ir1 0.04450(13) 0.04468(13) 0.04483(14) 0.0011(2) 0.00140(8) 0.00604(17)
N1 0.050(3) 0.061(5) 0.045(3) 0.005(2) 0.002(2) 0.003(3)
N2 0.042(3) 0.048(3) 0.050(3) -0.006(3) -0.003(2) 0.006(2)
N3 0.056(3) 0.053(3) 0.047(3) 0.006(3) 0.005(3) 0.007(3)
O1 0.074(3) 0.086(4) 0.054(3) 0.011(3) 0.022(3) 0.015(3)
O2 0.082(4) 0.058(3) 0.064(3) 0.018(3) 0.014(3) 0.013(3)
P1 0.0599(11) 0.0836(14) 0.0517(11) 0.0056(10) -0.0017(8) 0.0076(10)

loop_
_atom_type_symbol
_atom_type_description
_atom_type_scat_dispersion_real
_atom_type_scat_dispersion_imag
_atom_type_scat_source
C C 0.0181 0.0091 'International Tables Vol C Tables 4.2.6.8 and 6.1.1.4'
H H 0.0000 0.0000 'International Tables Vol C Tables 4.2.6.8 and 6.1.1.4'
Cl Cl 0.3639 0.7018 'International Tables Vol C Tables 4.2.6.8 and 6.1.1.4'
F F 0.0727 0.0534 'International Tables Vol C Tables 4.2.6.8 and 6.1.1.4'
Ir Ir -4.7710 6.5667 'International Tables Vol C Tables 4.2.6.8 and 6.1.1.4'
N N 0.0311 0.0180 'International Tables Vol C Tables 4.2.6.8 and 6.1.1.4'
O O 0.0492 0.0322 'International Tables Vol C Tables 4.2.6.8 and 6.1.1.4'
P P 0.2955 0.4335 'International Tables Vol C Tables 4.2.6.8 and 6.1.1.4'

loop_
_geom_angle_atom_site_label_1
_geom_angle_atom_site_label_2
_geom_angle_atom_site_label_3
_geom_angle
C2 C1 Ir1 69.7(5)
C2 C1 H1A 120.0
Ir1 C1 H1A 72.4
C2 C1 H1B 120.0
Ir1 C1 H1B 130.5
H1A C1 H1B 120.0
C3 C2 C1 128.8(12)
C3 C2 Ir1 76.6(6)
C1 C2 Ir1 71.3(5)
C3 C2 H2 115.6
C1 C2 H2 115.6
Ir1 C2 H2 129.7
C2 C3 Ir1 69.0(5)
C2 C3 H3A 120.0
Ir1 C3 H3A 71.5
C2 C3 H3B 120.0
Ir1 C3 H3B 132.5
H3A C3 H3B 120.0
C5 C4 C6 109.5(8)
C5 C4 C7 112.2(9)
C6 C4 C7 112.4(7)
C5 C4 H4 107.5
C6 C4 H4 107.5
C7 C4 H4 107.5
C4 C5 H5A 109.5
C4 C5 H5B 109.5
H5A C5 H5B 109.5
C4 C5 H5C 109.5
H5A C5 H5C 109.5
H5B C5 H5C 109.5
C4 C6 H6A 109.5
C4 C6 H6B 109.5
H6A C6 H6B 109.5
C4 C6 H6C 109.5
H6A C6 H6C 109.5
H6B C6 H6C 109.5
N1 C7 C8 100.4(7)
N1 C7 C4 108.8(7)
C8 C7 C4 116.7(8)
N1 C7 H7 110.2
C8 C7 H7 110.2
C4 C7 H7 110.2
O1 C8 C7 105.3(6)
O1 C8 H8A 110.7
C7 C8 H8A 110.7
O1 C8 H8B 110.7
C7 C8 H8B 110.7
H8A C8 H8B 108.8
N1 C9 O1 117.4(7)
N1 C9 C10 120.1(6)
O1 C9 C10 122.4(7)
N2 C10 C11 120.8(7)
N2 C10 C9 109.2(6)
C11 C10 C9 130.0(7)
C10 C11 C12 118.5(7)
C10 C11 H11 120.7
C12 C11 H11 120.7
C13 C12 C11 119.6(7)
C13 C12 H12 120.2
C11 C12 H12 120.2
C14 C13 C12 118.7(7)
C14 C13 H13 120.6
C12 C13 H13 120.6
N2 C14 C13 121.1(7)
N2 C14 C15 108.8(6)
C13 C14 C15 130.0(7)
N3 C15 O2 118.5(7)
N3 C15 C14 120.5(6)
O2 C15 C14 120.7(6)
O2 C16 C17 104.8(8)
O2 C16 H16A 110.8
C17 C16 H16A 110.8
O2 C16 H16B 110.8
C17 C16 H16B 110.8
H16A C16 H16B 108.9
N3 C17 C18 114.0(6)
N3 C17 C16 101.0(6)
C18 C17 C16 113.4(7)
N3 C17 H17 109.4
C18 C17 H17 109.4
C16 C17 H17 109.4
C17 C18 C20 114.4(7)
C17 C18 C19 110.0(7)
C20 C18 C19 110.0(7)
C17 C18 H18 107.4
C20 C18 H18 107.4
C19 C18 H18 107.4
C18 C19 H19A 109.5
C18 C19 H19B 109.5
H19A C19 H19B 109.5
C18 C19 H19C 109.5
H19A C19 H19C 109.5
H19B C19 H19C 109.5
C18 C20 H20A 109.5
C18 C20 H20B 109.5
H20A C20 H20B 109.5
C18 C20 H20C 109.5
H20A C20 H20C 109.5
H20B C20 H20C 109.5
N2 Ir1 N1 77.5(2)
N2 Ir1 N3 78.1(2)
N1 Ir1 N3 155.6(2)
N2 Ir1 C2 144.2(4)
N1 Ir1 C2 89.0(4)
N3 Ir1 C2 111.2(4)
N2 Ir1 C1 108.1(5)
N1 Ir1 C1 93.1(3)
N3 Ir1 C1 94.5(4)
C2 Ir1 C1 39.0(6)
N2 Ir1 C3 173.5(3)
N1 Ir1 C3 107.7(4)
N3 Ir1 C3 96.7(4)
C2 Ir1 C3 34.4(4)
C1 Ir1 C3 68.2(5)
N2 Ir1 Cl1 85.80(15)
N1 Ir1 Cl1 92.53(16)
N3 Ir1 Cl1 85.54(17)
C2 Ir1 Cl1 128.3(4)
C1 Ir1 Cl1 165.9(4)
C3 Ir1 Cl1 97.7(3)
C9 N1 C7 108.9(6)
C9 N1 Ir1 113.7(5)
C7 N1 Ir1 137.3(5)
C14 N2 C10 121.2(6)
C14 N2 Ir1 119.4(4)
C10 N2 Ir1 119.1(5)
C15 N3 C17 107.7(6)
C15 N3 Ir1 112.9(5)
C17 N3 Ir1 139.0(4)
C9 O1 C8 103.9(6)
C15 O2 C16 105.4(6)
F5 P1 F1 100.0(8)
F5 P1 F4 85.2(7)
F1 P1 F4 174.6(8)
F5 P1 F2 176.5(7)
F1 P1 F2 83.6(8)
F4 P1 F2 91.2(7)
F5 P1 F6 92.9(6)
F1 P1 F6 92.1(5)
F4 P1 F6 89.0(5)
F2 P1 F6 87.5(6)
F5 P1 F3 91.1(5)
F1 P1 F3 91.4(5)
F4 P1 F3 87.1(4)
F2 P1 F3 88.3(5)
F6 P1 F3 174.2(6)

loop_
_geom_bond_atom_site_label_1
_geom_bond_atom_site_label_2
_geom_bond_distance
C1 C2 1.42(2)
C1 Ir1 2.139(7)
C1 H1A 0.9300
C1 H1B 0.9300
C2 C3 1.282(15)
C2 Ir1 2.119(8)
C2 H2 0.9300
C3 Ir1 2.207(8)
C3 H3A 0.9300
C3 H3B 0.9300
C4 C5 1.516(13)
C4 C6 1.531(12)
C4 C7 1.537(13)
C4 H4 0.9800
C5 H5A 0.9600
C5 H5B 0.9600
C5 H5C 0.9600
C6 H6A 0.9600
C6 H6B 0.9600
C6 H6C 0.9600
C7 N1 1.494(9)
C7 C8 1.509(13)
C7 H7 0.9800
C8 O1 1.506(10)
C8 H8A 0.9700
C8 H8B 0.9700
C9 N1 1.288(9)
C9 O1 1.325(9)
C9 C10 1.456(11)
C10 N2 1.344(9)
C10 C11 1.358(10)
C11 C12 1.396(12)
C11 H11 0.9300
C12 C13 1.392(11)
C12 H12 0.9300
C13 C14 1.352(10)
C13 H13 0.9300
C14 N2 1.340(9)
C14 C15 1.485(10)
C15 N3 1.288(9)
C15 O2 1.320(9)
C16 O2 1.455(12)
C16 C17 1.552(12)
C16 H16A 0.9700
C16 H16B 0.9700
C17 N3 1.482(8)
C17 C18 1.518(10)
C17 H17 0.9800
C18 C20 1.527(13)
C18 C19 1.547(10)
C18 H18 0.9800
C19 H19A 0.9600
C19 H19B 0.9600
C19 H19C 0.9600
C20 H20A 0.9600
C20 H20B 0.9600
C20 H20C 0.9600
Cl1 Ir1 2.4223(18)
F1 P1 1.520(7)
F2 P1 1.548(8)
F3 P1 1.584(7)
F4 P1 1.547(7)
F5 P1 1.500(8)
F6 P1 1.563(8)
Ir1 N2 2.018(5)
Ir1 N1 2.063(6)
Ir1 N3 2.071(5)

loop_
_geom_torsion_atom_site_label_1
_geom_torsion_atom_site_label_2
_geom_torsion_atom_site_label_3
_geom_torsion_atom_site_label_4
_geom_torsion
Ir1 C1 C2 C3 -54.1(10)
C1 C2 C3 Ir1 52.1(9)
C5 C4 C7 N1 -170.8(7)
C6 C4 C7 N1 65.2(10)
C5 C4 C7 C8 76.6(10)
C6 C4 C7 C8 -47.3(11)
N1 C7 C8 O1 -19.9(8)
C4 C7 C8 O1 97.4(9)
N1 C9 C10 N2 7.3(10)
O1 C9 C10 N2 -175.3(7)
N1 C9 C10 C11 -172.2(8)
O1 C9 C10 C11 5.1(13)
N2 C10 C11 C12 0.2(11)
C9 C10 C11 C12 179.6(8)
C10 C11 C12 C13 1.6(12)
C11 C12 C13 C14 -3.5(12)
C12 C13 C14 N2 3.7(11)
C12 C13 C14 C15 -173.0(7)
N2 C14 C15 N3 1.1(9)
C13 C14 C15 N3 178.1(7)
N2 C14 C15 O2 -172.8(6)
C13 C14 C15 O2 4.2(12)
O2 C16 C17 N3 -15.9(10)
O2 C16 C17 C18 106.5(8)
N3 C17 C18 C20 58.8(10)
C16 C17 C18 C20 -56.1(11)
N3 C17 C18 C19 -176.8(6)
C16 C17 C18 C19 68.3(9)
C3 C2 Ir1 N2 169.0(6)
C1 C2 Ir1 N2 29.5(10)
C3 C2 Ir1 N1 -124.3(8)
C1 C2 Ir1 N1 96.2(6)
C3 C2 Ir1 N3 69.7(9)
C1 C2 Ir1 N3 -69.8(7)
C3 C2 Ir1 C1 139.5(12)
C1 C2 Ir1 C3 -139.5(12)
C3 C2 Ir1 Cl1 -31.8(10)
C1 C2 Ir1 Cl1 -171.3(4)
C2 C1 Ir1 N2 -162.4(6)
C2 C1 Ir1 N1 -84.5(7)
C2 C1 Ir1 N3 118.7(7)
C2 C1 Ir1 C3 23.3(7)
C2 C1 Ir1 Cl1 29.1(17)
C2 C3 Ir1 N2 -82(3)
C2 C3 Ir1 N1 60.2(9)
C2 C3 Ir1 N3 -118.3(9)
C2 C3 Ir1 C1 -26.1(8)
C2 C3 Ir1 Cl1 155.3(8)
O1 C9 N1 C7 -6.6(9)
C10 C9 N1 C7 170.9(6)
O1 C9 N1 Ir1 177.8(5)
C10 C9 N1 Ir1 -4.7(9)
C8 C7 N1 C9 16.7(8)
C4 C7 N1 C9 -106.4(7)
C8 C7 N1 Ir1 -169.2(6)
C4 C7 N1 Ir1 67.7(9)
N2 Ir1 N1 C9 0.8(5)
N3 Ir1 N1 C9 1.1(9)
C2 Ir1 N1 C9 -145.8(7)
C1 Ir1 N1 C9 -107.0(7)
C3 Ir1 N1 C9 -175.1(6)
Cl1 Ir1 N1 C9 85.9(5)
N2 Ir1 N1 C7 -173.1(7)
N3 Ir1 N1 C7 -172.8(6)
C2 Ir1 N1 C7 40.3(8)
C1 Ir1 N1 C7 79.1(8)
C3 Ir1 N1 C7 11.0(8)
Cl1 Ir1 N1 C7 -88.0(7)
C13 C14 N2 C10 -2.0(10)
C15 C14 N2 C10 175.3(6)
C13 C14 N2 Ir1 -175.1(5)
C15 C14 N2 Ir1 2.2(7)
C11 C10 N2 C14 0.0(10)
C9 C10 N2 C14 -179.5(6)
C11 C10 N2 Ir1 173.2(6)
C9 C10 N2 Ir1 -6.4(7)
N1 Ir1 N2 C14 176.7(5)
N3 Ir1 N2 C14 -3.1(5)
C2 Ir1 N2 C14 -113.0(8)
C1 Ir1 N2 C14 -94.0(5)
C3 Ir1 N2 C14 -40(3)
Cl1 Ir1 N2 C14 83.2(5)
N1 Ir1 N2 C10 3.5(5)
N3 Ir1 N2 C10 -176.4(5)
C2 Ir1 N2 C10 73.7(8)
C1 Ir1 N2 C10 92.7(6)
C3 Ir1 N2 C10 147(3)
Cl1 Ir1 N2 C10 -90.1(5)
O2 C15 N3 C17 -3.6(9)
C14 C15 N3 C17 -177.6(6)
O2 C15 N3 Ir1 170.4(5)
C14 C15 N3 Ir1 -3.6(8)
C18 C17 N3 C15 -109.8(7)
C16 C17 N3 C15 12.1(9)
C18 C17 N3 Ir1 78.5(9)
C16 C17 N3 Ir1 -159.6(7)
N2 Ir1 N3 C15 3.4(5)
N1 Ir1 N3 C15 3.1(9)
C2 Ir1 N3 C15 147.3(6)
C1 Ir1 N3 C15 111.0(6)
C3 Ir1 N3 C15 179.5(6)
Cl1 Ir1 N3 C15 -83.2(5)
N2 Ir1 N3 C17 174.8(7)
N1 Ir1 N3 C17 174.5(6)
C2 Ir1 N3 C17 -41.3(9)
C1 Ir1 N3 C17 -77.6(8)
C3 Ir1 N3 C17 -9.1(8)
Cl1 Ir1 N3 C17 88.2(7)
N1 C9 O1 C8 -7.0(9)
C10 C9 O1 C8 175.6(7)
C7 C8 O1 C9 17.2(9)
N3 C15 O2 C16 -7.5(10)
C14 C15 O2 C16 166.5(8)
C17 C16 O2 C15 14.5(10)
